data_4026076
loop_
_publ_author_name
'Roman A. Valiulin'
'Teresa M. Arisco'
'Andrei G. Kutateladze'

_publ_contact_author_address
;Department of Chemistry and Biochemistry
University of Denver
FW Olin Hall, 202
2190 E. Iliff Ave
Denver, CO 80208
;
_publ_contact_author_email akutatel.edu
_publ_contact_author_fax 303-871-2254
_publ_contact_author_name 'Andrei Kutateladze'
_publ_contact_author_phone 303-871-2995
_publ_section_title
;
 Double-Tandem [4\p+2\p].[2\p+2\p].[4\p+2\p].[2\p+2\p] Synthetic Sequence
 with Photoprotolytic Oxametathesis and Photoepoxidation in the Chromone
 Series
;
_journal_name_full 'Journal of Organic Chemistry'
_journal_page_first 1319
_journal_page_last 1332
_journal_paper_doi 10.1021/jo102221q
_journal_volume 76
_journal_year 2011
_chemical_formula_moiety 'C24 H22 O3'
_chemical_formula_sum 'C24 H22 O3'
_chemical_formula_weight 358.42
_chemical_name_common none
_chemical_name_systematic
;
1R(S), 2S(R), 11S(R), 12R(S), 16R(S)-
16-benzoyl-3-oxaheptacyclo
[10.2.2.1^2,5^.1^8,11^.0^2,11^.0^4,9^.0^17,18^]
octadec-13-ene-10-one
;
_space_group_IT_number 61
_symmetry_cell_setting orthorhombic
_symmetry_space_group_name_Hall '-P 2ac 2ab'
_symmetry_space_group_name_H-M 'P b c a'
_atom_sites_solution_hydrogens geom
_atom_sites_solution_primary direct
_atom_sites_solution_secondary difmap
_audit_creation_method SHELXL-97
_cell_angle_alpha 90.00
_cell_angle_beta 90.00
_cell_angle_gamma 90.00
_cell_formula_units_Z 8
_cell_length_a 9.6025(2)
_cell_length_b 17.6676(4)
_cell_length_c 20.1254(4)
_cell_measurement_reflns_used 9759
_cell_measurement_temperature 104(2)
_cell_measurement_theta_max 28.33
_cell_measurement_theta_min 2.52
_cell_volume 3414.34(13)
_computing_cell_refinement 'Bruker SAINT'
_computing_data_collection 'Bruker APEX2'
_computing_data_reduction 'Bruker SAINT'
_computing_molecular_graphics 'Bruker SHELXTL'
_computing_publication_material 'Bruker SHELXTL'
_computing_structure_refinement 'SHELXL-97 (Sheldrick, 2008)'
_computing_structure_solution 'SHELXS-97 (Sheldrick, 2008)'
_diffrn_ambient_temperature 104(2)
_diffrn_detector_area_resol_mean 8.33
_diffrn_measured_fraction_theta_full 0.999
_diffrn_measured_fraction_theta_max 0.999
_diffrn_measurement_device_type 'Bruker D8 APEX II Diffractometer'
_diffrn_measurement_method '\f and \w scans'
_diffrn_radiation_monochromator graphite
_diffrn_radiation_source 'fine-focus sealed tube'
_diffrn_radiation_type MoK\a
_diffrn_radiation_wavelength 0.71073
_diffrn_reflns_av_R_equivalents 0.0286
_diffrn_reflns_av_sigmaI/netI 0.0103
_diffrn_reflns_limit_h_max 12
_diffrn_reflns_limit_h_min -12
_diffrn_reflns_limit_k_max 22
_diffrn_reflns_limit_k_min -21
_diffrn_reflns_limit_l_max 26
_diffrn_reflns_limit_l_min -26
_diffrn_reflns_number 77853
_diffrn_reflns_theta_full 27.48
_diffrn_reflns_theta_max 27.48
_diffrn_reflns_theta_min 2.02
_exptl_absorpt_coefficient_mu 0.091
_exptl_absorpt_correction_T_max 0.9835
_exptl_absorpt_correction_T_min 0.9481
_exptl_absorpt_correction_type multi-scan
_exptl_crystal_colour colourless
_exptl_crystal_density_diffrn 1.395
_exptl_crystal_description prism
_exptl_crystal_F_000 1520
_exptl_crystal_size_max 0.59
_exptl_crystal_size_mid 0.46
_exptl_crystal_size_min 0.18
_refine_diff_density_max 0.757
_refine_diff_density_min -0.282
_refine_diff_density_rms 0.053
_refine_ls_extinction_method none
_refine_ls_goodness_of_fit_ref 1.055
_refine_ls_matrix_type full
_refine_ls_number_parameters 244
_refine_ls_number_reflns 3915
_refine_ls_number_restraints 0
_refine_ls_restrained_S_all 1.055
_refine_ls_R_factor_all 0.0511
_refine_ls_R_factor_gt 0.0453
_refine_ls_shift/su_max 0.001
_refine_ls_shift/su_mean 0.000
_refine_ls_structure_factor_coef Fsqd
_refine_ls_weighting_details 'calc w=1/[\s^2^(Fo^2^)+(0.0657P)^2^+2.8711P] where P=(Fo^2^+2Fc^2^)/3'
_refine_ls_weighting_scheme calc
_refine_ls_wR_factor_gt 0.1237
_refine_ls_wR_factor_ref 0.1307
_reflns_number_gt 3497
_reflns_number_total 3915
_reflns_threshold_expression >2sigma(I)
_cod_data_source_file jo102221q_si_007.cif
_cod_data_source_block rav28532
_cod_database_code 4026076

loop_
_symmetry_equiv_pos_as_xyz
'x, y, z'
'x+1/2, -y+1/2, -z'
'-x, y+1/2, -z+1/2'
'-x+1/2, -y, z+1/2'
'-x, -y, -z'
'-x-1/2, y-1/2, z'
'x, -y-1/2, z-1/2'
'x-1/2, y, -z-1/2'

loop_
_atom_site_label
_atom_site_type_symbol
_atom_site_fract_x
_atom_site_fract_y
_atom_site_fract_z
_atom_site_U_iso_or_equiv
_atom_site_adp_type
_atom_site_occupancy
_atom_site_symmetry_multiplicity
_atom_site_calc_flag
_atom_site_refinement_flags
O1 O 0.72702(11) 0.80417(6) 0.38521(5) 0.0206(2) Uani 1 1 d .
O2 O 1.03896(12) 1.07522(7) 0.37272(5) 0.0265(3) Uani 1 1 d .
O3 O 0.64198(13) 0.90906(7) 0.24879(5) 0.0273(3) Uani 1 1 d .
C1 C 0.36466(16) 0.77614(9) 0.44671(8) 0.0235(3) Uani 1 1 d .
H1A H 0.3303 0.7807 0.4929 0.028 Uiso 1 1 calc R
H1B H 0.3419 0.7247 0.4305 0.028 Uiso 1 1 calc R
C2 C 0.52244(16) 0.78780(8) 0.44534(7) 0.0190(3) Uani 1 1 d .
H2 H 0.5684 0.7524 0.4773 0.023 Uiso 1 1 calc R
C3 C 0.57053(15) 0.86945(8) 0.45856(7) 0.0171(3) Uani 1 1 d .
H3 H 0.5754 0.8855 0.5062 0.021 Uiso 1 1 calc R
C4 C 0.70762(15) 0.87581(8) 0.41779(7) 0.0164(3) Uani 1 1 d .
C5 C 0.84055(16) 0.90836(9) 0.44645(7) 0.0207(3) Uani 1 1 d .
H5 H 0.8837 0.8733 0.4796 0.025 Uiso 1 1 calc R
C6 C 0.94006(16) 0.92431(9) 0.38762(8) 0.0218(3) Uani 1 1 d .
H6A H 1.0289 0.9451 0.4046 0.026 Uiso 1 1 calc R
H6B H 0.9606 0.8765 0.3640 0.026 Uiso 1 1 calc R
C7 C 0.87314(15) 0.98143(8) 0.33894(7) 0.0172(3) Uani 1 1 d .
H7 H 0.8598 0.9559 0.2950 0.021 Uiso 1 1 calc R
C8 C 0.96315(15) 1.05126(8) 0.32870(7) 0.0182(3) Uani 1 1 d .
C9 C 0.95777(15) 1.09194(8) 0.26317(7) 0.0164(3) Uani 1 1 d .
C10 C 0.86495(15) 1.07287(9) 0.21239(7) 0.0187(3) Uani 1 1 d .
H10 H 0.7998 1.0331 0.2188 0.022 Uiso 1 1 calc R
C11 C 0.86800(16) 1.11219(9) 0.15239(7) 0.0215(3) Uani 1 1 d .
H11 H 0.8047 1.0991 0.1180 0.026 Uiso 1 1 calc R
C12 C 0.96283(17) 1.17021(9) 0.14266(7) 0.0223(3) Uani 1 1 d .
H12 H 0.9646 1.1967 0.1016 0.027 Uiso 1 1 calc R
C13 C 0.29264(16) 0.83540(9) 0.40267(8) 0.0239(3) Uani 1 1 d .
H13A H 0.2289 0.8097 0.3713 0.029 Uiso 1 1 calc R
H13B H 0.2366 0.8699 0.4308 0.029 Uiso 1 1 calc R
C14 C 0.40058(15) 0.88116(8) 0.36379(7) 0.0188(3) Uani 1 1 d .
H14 H 0.3527 0.9164 0.3323 0.023 Uiso 1 1 calc R
C15 C 0.50678(16) 0.83138(8) 0.32559(7) 0.0189(3) Uani 1 1 d .
H15 H 0.4650 0.8037 0.2871 0.023 Uiso 1 1 calc R
C16 C 0.58517(16) 0.77796(8) 0.37611(7) 0.0189(3) Uani 1 1 d .
H16 H 0.5824 0.7239 0.3614 0.023 Uiso 1 1 calc R
C17 C 0.49933(14) 0.92591(8) 0.40944(7) 0.0158(3) Uani 1 1 d .
H17 H 0.4608 0.9733 0.4294 0.019 Uiso 1 1 calc R
C18 C 0.63896(14) 0.93441(8) 0.36897(6) 0.0138(3) Uani 1 1 d .
C19 C 0.72595(14) 1.00665(8) 0.36618(7) 0.0149(3) Uani 1 1 d .
H19 H 0.6820 1.0462 0.3374 0.018 Uiso 1 1 calc R
C20 C 0.80324(17) 0.98344(9) 0.47745(8) 0.0232(3) Uani 1 1 d .
H20 H 0.8198 0.9940 0.5231 0.028 Uiso 1 1 calc R
C21 C 0.74562(16) 1.03391(9) 0.43669(7) 0.0199(3) Uani 1 1 d .
H21 H 0.7190 1.0831 0.4508 0.024 Uiso 1 1 calc R
C22 C 1.05561(17) 1.18984(8) 0.19298(8) 0.0208(3) Uani 1 1 d .
H22 H 1.1208 1.2296 0.1863 0.025 Uiso 1 1 calc R
C23 C 1.05237(15) 1.15118(8) 0.25282(7) 0.0185(3) Uani 1 1 d .
H23 H 1.1150 1.1650 0.2873 0.022 Uiso 1 1 calc R
C24 C 0.60726(15) 0.89334(8) 0.30507(7) 0.0173(3) Uani 1 1 d .

loop_
_atom_site_aniso_label
_atom_site_aniso_U_11
_atom_site_aniso_U_22
_atom_site_aniso_U_33
_atom_site_aniso_U_23
_atom_site_aniso_U_13
_atom_site_aniso_U_12
O1 0.0179(5) 0.0169(5) 0.0269(6) -0.0023(4) -0.0005(4) 0.0024(4)
O2 0.0266(6) 0.0347(6) 0.0182(5) 0.0032(5) -0.0057(4) -0.0110(5)
O3 0.0286(6) 0.0381(6) 0.0151(5) -0.0015(5) -0.0002(4) -0.0047(5)
C1 0.0213(8) 0.0239(7) 0.0253(8) 0.0045(6) 0.0001(6) -0.0043(6)
C2 0.0198(7) 0.0191(7) 0.0182(7) 0.0038(5) -0.0024(5) -0.0014(5)
C3 0.0194(7) 0.0197(7) 0.0122(6) 0.0014(5) -0.0008(5) -0.0014(5)
C4 0.0165(6) 0.0164(6) 0.0162(6) 0.0019(5) -0.0017(5) 0.0016(5)
C5 0.0193(7) 0.0242(7) 0.0184(7) 0.0062(6) -0.0066(5) -0.0022(6)
C6 0.0155(7) 0.0230(7) 0.0268(8) 0.0040(6) -0.0022(6) 0.0012(6)
C7 0.0152(6) 0.0197(7) 0.0168(6) -0.0002(5) 0.0002(5) 0.0002(5)
C8 0.0159(6) 0.0217(7) 0.0171(7) -0.0001(5) 0.0015(5) -0.0005(5)
C9 0.0166(6) 0.0182(6) 0.0145(7) -0.0014(5) 0.0016(5) 0.0022(5)
C10 0.0177(7) 0.0219(7) 0.0165(7) -0.0026(5) 0.0016(5) 0.0001(5)
C11 0.0225(7) 0.0270(8) 0.0149(7) -0.0031(6) -0.0010(5) 0.0032(6)
C12 0.0291(8) 0.0226(7) 0.0152(7) 0.0009(5) 0.0041(6) 0.0051(6)
C13 0.0168(7) 0.0242(7) 0.0307(8) 0.0045(6) -0.0013(6) -0.0019(6)
C14 0.0163(7) 0.0200(7) 0.0200(7) 0.0022(5) -0.0041(5) -0.0005(5)
C15 0.0212(7) 0.0202(7) 0.0154(6) -0.0017(5) -0.0033(5) -0.0013(6)
C16 0.0196(7) 0.0165(6) 0.0206(7) -0.0019(5) -0.0021(5) -0.0002(5)
C17 0.0153(6) 0.0175(6) 0.0145(6) 0.0002(5) 0.0006(5) 0.0010(5)
C18 0.0142(6) 0.0162(6) 0.0111(6) -0.0003(5) -0.0012(5) 0.0011(5)
C19 0.0147(6) 0.0161(6) 0.0138(6) 0.0001(5) -0.0002(5) 0.0005(5)
C20 0.0261(8) 0.0287(8) 0.0149(7) -0.0012(6) -0.0034(6) -0.0082(6)
C21 0.0225(7) 0.0216(7) 0.0156(6) -0.0044(5) 0.0011(6) -0.0045(6)
C22 0.0248(7) 0.0175(7) 0.0203(7) -0.0012(5) 0.0049(6) 0.0001(6)
C23 0.0189(7) 0.0182(6) 0.0184(7) -0.0029(5) 0.0010(5) 0.0012(5)
C24 0.0187(7) 0.0191(7) 0.0143(7) -0.0010(5) -0.0006(5) 0.0014(5)

loop_
_atom_type_symbol
_atom_type_description
_atom_type_scat_dispersion_real
_atom_type_scat_dispersion_imag
_atom_type_scat_source
C C 0.0033 0.0016 'International Tables Vol C Tables 4.2.6.8 and 6.1.1.4'
H H 0.0000 0.0000 'International Tables Vol C Tables 4.2.6.8 and 6.1.1.4'
O O 0.0106 0.0060 'International Tables Vol C Tables 4.2.6.8 and 6.1.1.4'

loop_
_geom_angle_atom_site_label_1
_geom_angle_atom_site_label_2
_geom_angle_atom_site_label_3
_geom_angle
C4 O1 C16 102.53(10)
C2 C1 C13 110.11(12)
C2 C1 H1A 109.6
C13 C1 H1A 109.6
C2 C1 H1B 109.6
C13 C1 H1B 109.6
H1A C1 H1B 108.2
C16 C2 C1 113.06(12)
C16 C2 C3 98.40(11)
C1 C2 C3 114.88(13)
C16 C2 H2 110.0
C1 C2 H2 110.0
C3 C2 H2 110.0
C2 C3 C4 103.34(11)
C2 C3 C17 110.99(11)
C4 C3 C17 89.45(10)
C2 C3 H3 116.5
C4 C3 H3 116.5
C17 C3 H3 116.5
O1 C4 C5 113.51(12)
O1 C4 C3 106.66(11)
C5 C4 C3 122.69(12)
O1 C4 C18 110.44(11)
C5 C4 C18 109.96(11)
C3 C4 C18 91.28(10)
C20 C5 C4 106.93(13)
C20 C5 C6 107.62(12)
C4 C5 C6 107.36(12)
C20 C5 H5 111.6
C4 C5 H5 111.6
C6 C5 H5 111.6
C7 C6 C5 110.31(12)
C7 C6 H6A 109.6
C5 C6 H6A 109.6
C7 C6 H6B 109.6
C5 C6 H6B 109.6
H6A C6 H6B 108.1
C8 C7 C6 112.28(12)
C8 C7 C19 109.07(11)
C6 C7 C19 109.63(11)
C8 C7 H7 108.6
C6 C7 H7 108.6
C19 C7 H7 108.6
O2 C8 C9 119.40(13)
O2 C8 C7 121.43(13)
C9 C8 C7 119.17(12)
C10 C9 C23 119.01(13)
C10 C9 C8 123.26(13)
C23 C9 C8 117.73(13)
C11 C10 C9 120.01(14)
C11 C10 H10 120.0
C9 C10 H10 120.0
C12 C11 C10 120.36(14)
C12 C11 H11 119.8
C10 C11 H11 119.8
C11 C12 C22 120.14(14)
C11 C12 H12 119.9
C22 C12 H12 119.9
C14 C13 C1 110.50(12)
C14 C13 H13A 109.5
C1 C13 H13A 109.5
C14 C13 H13B 109.5
C1 C13 H13B 109.5
H13A C13 H13B 108.1
C13 C14 C17 112.57(12)
C13 C14 C15 113.55(12)
C17 C14 C15 100.50(11)
C13 C14 H14 110.0
C17 C14 H14 110.0
C15 C14 H14 110.0
C24 C15 C14 98.28(11)
C24 C15 C16 107.68(12)
C14 C15 C16 109.47(12)
C24 C15 H15 113.4
C14 C15 H15 113.4
C16 C15 H15 113.4
O1 C16 C2 102.64(11)
O1 C16 C15 109.77(12)
C2 C16 C15 109.36(12)
O1 C16 H16 111.6
C2 C16 H16 111.6
C15 C16 H16 111.6
C14 C17 C3 108.62(11)
C14 C17 C18 105.35(11)
C3 C17 C18 90.89(10)
C14 C17 H17 116.3
C3 C17 H17 116.3
C18 C17 H17 116.3
C24 C18 C19 118.79(11)
C24 C18 C4 107.50(11)
C19 C18 C4 110.14(11)
C24 C18 C17 102.89(11)
C19 C18 C17 124.36(11)
C4 C18 C17 88.34(10)
C21 C19 C18 107.48(11)
C21 C19 C7 107.70(11)
C18 C19 C7 105.45(11)
C21 C19 H19 112.0
C18 C19 H19 112.0
C7 C19 H19 112.0
C21 C20 C5 115.62(13)
C21 C20 H20 122.2
C5 C20 H20 122.2
C20 C21 C19 114.66(13)
C20 C21 H21 122.7
C19 C21 H21 122.7
C23 C22 C12 119.68(14)
C23 C22 H22 120.2
C12 C22 H22 120.2
C22 C23 C9 120.81(14)
C22 C23 H23 119.6
C9 C23 H23 119.6
O3 C24 C18 129.11(14)
O3 C24 C15 126.47(13)
C18 C24 C15 104.11(11)

loop_
_geom_bond_atom_site_label_1
_geom_bond_atom_site_label_2
_geom_bond_distance
O1 C4 1.4376(17)
O1 C16 1.4503(18)
O2 C8 1.2222(19)
O3 C24 1.2130(18)
C1 C2 1.529(2)
C1 C13 1.536(2)
C1 H1A 0.9900
C1 H1B 0.9900
C2 C16 1.528(2)
C2 C3 1.538(2)
C2 H2 1.0000
C3 C4 1.555(2)
C3 C17 1.5620(19)
C3 H3 1.0000
C4 C5 1.514(2)
C4 C18 1.5722(19)
C5 C20 1.509(2)
C5 C6 1.547(2)
C5 H5 1.0000
C6 C7 1.546(2)
C6 H6A 0.9900
C6 H6B 0.9900
C7 C8 1.520(2)
C7 C19 1.5800(19)
C7 H7 1.0000
C8 C9 1.503(2)
C9 C10 1.397(2)
C9 C23 1.401(2)
C10 C11 1.393(2)
C10 H10 0.9500
C11 C12 1.385(2)
C11 H11 0.9500
C12 C22 1.393(2)
C12 H12 0.9500
C13 C14 1.530(2)
C13 H13A 0.9900
C13 H13B 0.9900
C14 C17 1.539(2)
C14 C15 1.551(2)
C14 H14 1.0000
C15 C24 1.516(2)
C15 C16 1.578(2)
C15 H15 1.0000
C16 H16 1.0000
C17 C18 1.5759(19)
C17 H17 1.0000
C18 C24 1.5077(18)
C18 C19 1.5264(19)
C19 C21 1.5104(19)
C19 H19 1.0000
C20 C21 1.332(2)
C20 H20 0.9500
C21 H21 0.9500
C22 C23 1.385(2)
C22 H22 0.9500
C23 H23 0.9500
